data_2014085
loop_
_publ_author_name
'Xia Zhu'
'Baozong Li'
'Junhui Zhou'
'Baolong Li'
'Zhang Yong'

_publ_section_title
;The infinite one-dimensional chain polymer
 <i>catena</i>-poly[[bis[\m-1,1'-ethane-1,2-diylbis(1,2,4-triazole)-\k^2^<i>N</i>^4^:<i>N</i>^4'^]bis[azidozinc(II)]]-di-\m-azido-\k^4^<i>N</i>^1^:<i>N</i>^1^]
;
_journal_issue 4
_journal_name_full 'Acta Crystallographica Section C'
_journal_page_first m191
_journal_page_last m193
_journal_paper_doi 10.1107/S0108270104005542
_journal_volume 60
_journal_year 2004
_chemical_formula_iupac '[Zn (N3)2 (C6 H8 N6)]2'
_chemical_formula_moiety 'C12 H16 N24 Zn2'
_chemical_formula_sum 'C12 H16 N24 Zn2'
_chemical_formula_weight 627.22
_chemical_name_systematic
;
catena-Poly[[bis[\m-1,1'-ethane-1,2-diylbis(1,2,4-triazole)-
\k^2^N^4^:N^4'^]bis[azidozinc(II)]]-di-\m-azido-\k^4^N^1^:N^1^]
;
_space_group_IT_number 2
_symmetry_cell_setting triclinic
_symmetry_space_group_name_Hall '-P 1'
_symmetry_space_group_name_H-M 'P -1'
_atom_sites_solution_hydrogens geom
_atom_sites_solution_primary direct
_atom_sites_solution_secondary difmap
_cell_angle_alpha 95.430(5)
_cell_angle_beta 105.054(6)
_cell_angle_gamma 100.884(5)
_cell_formula_units_Z 1
_cell_length_a 7.646(3)
_cell_length_b 8.690(3)
_cell_length_c 9.266(3)
_cell_measurement_reflns_used 2938
_cell_measurement_temperature 193.15(2)
_cell_measurement_theta_max 27.4835
_cell_measurement_theta_min 3.0724
_cell_volume 577.1(4)
_computing_cell_refinement CrystalClear
_computing_data_collection 'CrystalClear (Rigaku, 2000)'
_computing_data_reduction CrystalClear
_computing_molecular_graphics 'SHELXTL (Bruker, 1998)'
_computing_publication_material 'SHELXTL & DIAMOND (Brandenburg, 2000)'
_computing_structure_refinement 'SHELXL97 (Sheldrick, 1997)'
_computing_structure_solution 'SHELXS97 (Sheldrick, 1997)'
_diffrn_ambient_temperature 193(2)
_diffrn_measured_fraction_theta_full 0.971
_diffrn_measured_fraction_theta_max 0.971
_diffrn_measurement_device_type 'Rigaku Mercury CCD'
_diffrn_measurement_method \w
_diffrn_radiation_monochromator graphite
_diffrn_radiation_source 'fine-focus sealed tube'
_diffrn_radiation_type MoK\a
_diffrn_radiation_wavelength 0.71073
_diffrn_reflns_av_R_equivalents 0.0234
_diffrn_reflns_av_sigmaI/netI 0.0248
_diffrn_reflns_limit_h_max 9
_diffrn_reflns_limit_h_min -9
_diffrn_reflns_limit_k_max 10
_diffrn_reflns_limit_k_min -11
_diffrn_reflns_limit_l_max 12
_diffrn_reflns_limit_l_min -12
_diffrn_reflns_number 6341
_diffrn_reflns_theta_full 27.48
_diffrn_reflns_theta_max 27.48
_diffrn_reflns_theta_min 3.07
_exptl_absorpt_coefficient_mu 2.138
_exptl_absorpt_correction_T_max 0.638
_exptl_absorpt_correction_T_min 0.412
_exptl_absorpt_correction_type multi-scan
_exptl_absorpt_process_details '(North et al., 1968)'
_exptl_crystal_colour Colourless
_exptl_crystal_density_diffrn 1.805
_exptl_crystal_density_method 'not measured'
_exptl_crystal_description Block
_exptl_crystal_F_000 316
_exptl_crystal_size_max 0.50
_exptl_crystal_size_mid 0.35
_exptl_crystal_size_min 0.21
_refine_diff_density_max 0.289
_refine_diff_density_min -0.414
_refine_ls_extinction_method none
_refine_ls_goodness_of_fit_ref 1.060
_refine_ls_hydrogen_treatment constr
_refine_ls_matrix_type full
_refine_ls_number_parameters 172
_refine_ls_number_reflns 2575
_refine_ls_number_restraints 0
_refine_ls_restrained_S_all 1.060
_refine_ls_R_factor_all 0.0275
_refine_ls_R_factor_gt 0.0254
_refine_ls_shift/su_max 0.001
_refine_ls_shift/su_mean 0.000
_refine_ls_structure_factor_coef Fsqd
_refine_ls_weighting_details 'calc w=1/[\s^2^(Fo^2^)+(0.0293P)^2^+0.4081P] where P=(Fo^2^+2Fc^2^)/3'
_refine_ls_weighting_scheme calc
_refine_ls_wR_factor_gt 0.0619
_refine_ls_wR_factor_ref 0.0629
_reflns_number_gt 2488
_reflns_number_total 2575
_reflns_threshold_expression I>2\s(I)
_cod_data_source_file tr1078.cif
_cod_data_source_block I
_cod_depositor_comments
;
The following automatic conversions were performed:
'_symmetry_cell_setting' value 'Triclinic' changed to 'triclinic'
according to '/home/saulius/struct/CIF-dictionaries/cif_core.dic'
dictionary named 'cif_core.dic' version 2.4.1 from 2010-06-29.

Automatic conversion script
Id: cif_fix_enum 1527 2010-12-29 10:47:43Z saulius 

The following automatic conversions were performed:

'_symmetry_cell_setting' value 'Triclinic' changed to 'triclinic'
according to /home/saulius/struct/CIF-dictionaries/cif_core.dic
dictionary named 'cif_core.dic' version 2.4.1 from
2010-06-29.

'_exptl_absorpt_correction_type' value 'Multi-scan'
changed to 'multi-scan' according to
/home/saulius/struct/CIF-dictionaries/cif_core.dic dictionary named
'cif_core.dic' version 2.4.1 from 2010-06-29.

Automatic conversion script
Id: cif_fix_values 1715 2011-07-08 13:25:40Z adriana 

2019-10-08
Z value and formula fixed to values more according to usual
chemical conventions.                 miguel
;
_cod_original_formula_sum 'C6 H8 N12 Zn'
_cod_original_formula_weight 313.61
_cod_original_formula_moiety 'C6 H8 N12 Zn'
_cod_original_formula_iupac '[Zn (N3)2 (C6 H8 N6)]'
_cod_original_formula_units_Z 2
_cod_original_cell_volume 577.1(3)
_cod_original_sg_symbol_H-M P-1
_cod_database_code 2014085
_cod_database_fobs_code 2014085

loop_
_symmetry_equiv_pos_as_xyz
'x, y, z'
'-x, -y, -z'

loop_
_atom_site_label
_atom_site_fract_x
_atom_site_fract_y
_atom_site_fract_z
_atom_site_U_iso_or_equiv
_atom_site_adp_type
_atom_site_calc_flag
_atom_site_refinement_flags
_atom_site_occupancy
_atom_site_disorder_assembly
_atom_site_disorder_group
_atom_site_type_symbol
Zn1 0.13542(3) 0.67259(2) 0.95778(2) 0.01747(8) Uani d . 1 . . Zn
N1 0.5348(2) 0.80601(17) 1.37504(16) 0.0170(3) Uani d . 1 . . N
N2 0.5678(2) 0.94439(18) 1.31816(18) 0.0240(3) Uani d . 1 . . N
N3 0.3418(2) 0.76120(17) 1.15051(16) 0.0171(3) Uani d . 1 . . N
N4 0.8152(2) 0.61031(17) 1.41296(16) 0.0173(3) Uani d . 1 . . N
N5 0.7474(2) 0.46692(18) 1.44963(18) 0.0218(3) Uani d . 1 . . N
N6 0.8153(2) 0.43662(17) 1.22871(16) 0.0182(3) Uani d . 1 . . N
N7 0.1502(3) 0.8848(2) 0.8806(2) 0.0299(4) Uani d . 1 . . N
N8 0.0641(2) 0.97580(17) 0.82908(17) 0.0207(3) Uani d . 1 . . N
N9 -0.0158(3) 1.0664(2) 0.7738(2) 0.0358(4) Uani d . 1 . . N
N10 -0.1289(2) 0.58864(18) 0.95056(19) 0.0218(3) Uani d . 1 . . N
N11 -0.2475(2) 0.66411(18) 0.93077(19) 0.0234(3) Uani d . 1 . . N
N12 -0.3654(3) 0.7307(3) 0.9122(3) 0.0521(6) Uani d . 1 . . N
C1 0.4480(3) 0.9117(2) 1.1833(2) 0.0221(4) Uani d . 1 . . C
H1A 0.4363 0.9863 1.1147 0.027 Uiso calc R 1 . . H
C2 0.4014(2) 0.6990(2) 1.2742(2) 0.0189(3) Uani d . 1 . . C
H2A 0.3557 0.5938 1.2885 0.023 Uiso calc R 1 . . H
C3 0.7502(2) 0.3663(2) 1.3352(2) 0.0198(3) Uani d . 1 . . C
H3A 0.7103 0.2548 1.3277 0.024 Uiso calc R 1 . . H
C4 0.8546(2) 0.5909(2) 1.2821(2) 0.0189(3) Uani d . 1 . . C
H4A 0.9031 0.6739 1.2339 0.023 Uiso calc R 1 . . H
C5 0.6499(3) 0.7874(2) 1.52177(19) 0.0203(4) Uani d . 1 . . C
H5A 0.5843 0.6973 1.5594 0.024 Uiso calc R 1 . . H
H5B 0.6701 0.8843 1.5948 0.024 Uiso calc R 1 . . H
C6 0.8366(2) 0.7579(2) 1.5123(2) 0.0206(4) Uani d . 1 . . C
H6A 0.9016 0.8475 1.4737 0.025 Uiso calc R 1 . . H
H6B 0.9141 0.7528 1.6148 0.025 Uiso calc R 1 . . H

loop_
_atom_site_aniso_label
_atom_site_aniso_U_11
_atom_site_aniso_U_22
_atom_site_aniso_U_33
_atom_site_aniso_U_12
_atom_site_aniso_U_13
_atom_site_aniso_U_23
Zn1 0.01774(12) 0.01953(12) 0.01378(11) 0.00251(8) 0.00409(8) 0.00027(7)
N1 0.0183(7) 0.0165(7) 0.0159(7) 0.0047(6) 0.0041(6) 0.0009(5)
N2 0.0281(8) 0.0168(7) 0.0231(8) 0.0014(6) 0.0032(7) 0.0029(6)
N3 0.0179(7) 0.0152(6) 0.0174(7) 0.0028(5) 0.0046(6) 0.0019(5)
N4 0.0181(7) 0.0170(7) 0.0160(7) 0.0037(6) 0.0039(6) 0.0014(5)
N5 0.0265(8) 0.0201(7) 0.0211(8) 0.0046(6) 0.0110(6) 0.0040(6)
N6 0.0203(7) 0.0183(7) 0.0169(7) 0.0042(6) 0.0071(6) 0.0023(6)
N7 0.0354(10) 0.0238(8) 0.0289(9) 0.0064(7) 0.0042(7) 0.0097(7)
N8 0.0255(8) 0.0149(7) 0.0183(7) -0.0014(6) 0.0055(6) -0.0007(6)
N9 0.0336(10) 0.0207(8) 0.0495(12) 0.0068(7) 0.0042(9) 0.0082(8)
N10 0.0223(8) 0.0164(7) 0.0267(8) 0.0026(6) 0.0087(6) 0.0017(6)
N11 0.0190(8) 0.0209(7) 0.0258(8) 0.0004(6) 0.0022(6) 0.0015(6)
N12 0.0274(10) 0.0410(11) 0.0824(18) 0.0146(9) 0.0012(11) 0.0086(11)
C1 0.0266(9) 0.0162(8) 0.0206(9) 0.0021(7) 0.0033(7) 0.0039(7)
C2 0.0212(8) 0.0154(8) 0.0190(8) 0.0031(7) 0.0048(7) 0.0025(6)
C3 0.0216(9) 0.0186(8) 0.0205(8) 0.0035(7) 0.0086(7) 0.0032(7)
C4 0.0215(9) 0.0189(8) 0.0167(8) 0.0039(7) 0.0062(7) 0.0029(6)
C5 0.0236(9) 0.0245(9) 0.0126(8) 0.0085(7) 0.0032(7) -0.0001(6)
C6 0.0201(8) 0.0201(8) 0.0180(8) 0.0048(7) 0.0013(7) -0.0038(7)

loop_
_atom_type_symbol
_atom_type_description
_atom_type_scat_dispersion_real
_atom_type_scat_dispersion_imag
_atom_type_scat_source
C C 0.0033 0.0016 'International Tables Vol C Tables 4.2.6.8 and 6.1.1.4'
H H 0.0000 0.0000 'International Tables Vol C Tables 4.2.6.8 and 6.1.1.4'
N N 0.0061 0.0033 'International Tables Vol C Tables 4.2.6.8 and 6.1.1.4'
Zn Zn 0.2839 1.4301 'International Tables Vol C Tables 4.2.6.8 and 6.1.1.4'

loop_
_geom_angle_atom_site_label_1
_geom_angle_atom_site_label_2
_geom_angle_atom_site_label_3
_geom_angle_site_symmetry_1
_geom_angle_site_symmetry_3
_geom_angle
_geom_angle_publ_flag
N3 Zn1 N7 . . 93.69(7) yes
N3 Zn1 N6 . 2_667 121.68(6) yes
N3 Zn1 N10 . 2_567 85.78(6) yes
N6 Zn1 N10 2_667 2_567 85.28(6) yes
N7 Zn1 N6 . 2_667 93.08(7) yes
N7 Zn1 N10 . 2_567 177.67(6) yes
N10 Zn1 N3 . . 124.15(7) yes
N10 Zn1 N6 . 2_667 108.40(6) yes
N10 Zn1 N7 . . 107.44(7) yes
N10 Zn1 N10 . 2_567 74.68(7) yes
C2 N1 N2 . . 110.20(15) no
C2 N1 C5 . . 128.95(16) no
N2 N1 C5 . . 120.62(15) no
C1 N2 N1 . . 102.65(15) no
C2 N3 C1 . . 103.54(15) no
C2 N3 Zn1 . . 131.43(12) no
C1 N3 Zn1 . . 124.94(12) no
C4 N4 N5 . . 110.40(14) no
C4 N4 C6 . . 128.55(16) no
N5 N4 C6 . . 121.05(14) no
C3 N5 N4 . . 102.73(14) no
C4 N6 C3 . . 103.71(14) no
C4 N6 Zn1 . 2_667 128.64(12) no
C3 N6 Zn1 . 2_667 127.39(12) no
N8 N7 Zn1 . . 145.03(16) no
N9 N8 N7 . . 176.8(2) no
N11 N10 Zn1 . . 124.83(13) no
N11 N10 Zn1 . 2_567 128.71(13) no
Zn1 N10 Zn1 . 2_567 105.32(7) yes
N12 N11 N10 . . 177.3(2) no
N2 C1 N3 . . 113.97(16) no
N2 C1 H1A . . 123.0 no
N3 C1 H1A . . 123.0 no
N3 C2 N1 . . 109.64(16) no
N3 C2 H2A . . 125.2 no
N1 C2 H2A . . 125.2 no
N5 C3 N6 . . 113.90(16) no
N5 C3 H3A . . 123.1 no
N6 C3 H3A . . 123.1 no
N4 C4 N6 . . 109.27(15) no
N4 C4 H4A . . 125.4 no
N6 C4 H4A . . 125.4 no
N1 C5 C6 . . 111.49(14) no
N1 C5 H5A . . 109.3 no
C6 C5 H5A . . 109.3 no
N1 C5 H5B . . 109.3 no
C6 C5 H5B . . 109.3 no
H5A C5 H5B . . 108.0 no
N4 C6 C5 . . 111.59(15) no
N4 C6 H6A . . 109.3 no
C5 C6 H6A . . 109.3 no
N4 C6 H6B . . 109.3 no
C5 C6 H6B . . 109.3 no
H6A C6 H6B . . 108.0 no

loop_
_geom_bond_atom_site_label_1
_geom_bond_atom_site_label_2
_geom_bond_site_symmetry_2
_geom_bond_distance
_geom_bond_publ_flag
Zn1 N3 . 2.0222(15) yes
Zn1 N7 . 2.0344(18) yes
Zn1 N6 2_667 2.0476(15) yes
Zn1 N10 . 1.9964(17) yes
Zn1 N10 2_567 2.4943(17) yes
N1 C2 . 1.327(2) no
N1 N2 . 1.364(2) no
N1 C5 . 1.457(2) no
N2 C1 . 1.312(2) no
N3 C2 . 1.324(2) no
N3 C1 . 1.363(2) no
N4 C4 . 1.327(2) no
N4 N5 . 1.365(2) no
N4 C6 . 1.462(2) no
N5 C3 . 1.316(2) no
N6 C4 . 1.333(2) no
N6 C3 . 1.360(2) no
N6 Zn1 2_667 2.0476(15) no
N7 N8 . 1.179(2) no
N8 N9 . 1.162(2) no
N10 N11 . 1.203(2) no
N10 Zn1 2_567 2.4943(17) no
N11 N12 . 1.145(3) no
C1 H1A . 0.9500 no
C2 H2A . 0.9500 no
C3 H3A . 0.9500 no
C4 H4A . 0.9500 no
C5 C6 . 1.520(3) no
C5 H5A . 0.9900 ?
C5 H5B . 0.9900 ?
C6 H6A . 0.9900 ?
C6 H6B . 0.9900 ?

loop_
_geom_torsion_atom_site_label_1
_geom_torsion_atom_site_label_2
_geom_torsion_atom_site_label_3
_geom_torsion_atom_site_label_4
_geom_torsion_site_symmetry_1
_geom_torsion_site_symmetry_4
_geom_torsion
_geom_torsion_publ_flag
C2 N1 N2 C1 . . 0.5(2) no
C5 N1 N2 C1 . . 175.53(15) no
N10 Zn1 N3 C2 . . 55.90(18) no
N7 Zn1 N3 C2 . . 169.90(17) no
N6 Zn1 N3 C2 2_667 . -94.18(17) no
N10 Zn1 N3 C2 2_567 . -12.37(16) no
N10 Zn1 N3 C1 . . -120.15(15) no
N7 Zn1 N3 C1 . . -6.15(16) no
N6 Zn1 N3 C1 2_667 . 89.76(16) no
N10 Zn1 N3 C1 2_567 . 171.58(15) no
C4 N4 N5 C3 . . 0.07(19) no
C6 N4 N5 C3 . . -179.75(15) no
N3 Zn1 N7 N8 . . -130.9(3) no
N6 Zn1 N7 N8 2_667 . 107.0(3) no
N3 Zn1 N10 N11 . . 94.82(17) no
N7 Zn1 N10 N11 . . -12.31(18) no
N6 Zn1 N10 N11 2_667 . -111.75(16) no
N10 Zn1 N10 N11 2_567 . 168.7(2) no
N3 Zn1 N10 Zn1 . 2_567 -73.86(8) no
N7 Zn1 N10 Zn1 . 2_567 179.00(6) no
N6 Zn1 N10 Zn1 2_667 2_567 79.57(7) no
N10 Zn1 N10 Zn1 2_567 2_567 0.0 no
N1 N2 C1 N3 . . -0.4(2) no
C2 N3 C1 N2 . . 0.1(2) no
Zn1 N3 C1 N2 . . 177.08(13) no
C1 N3 C2 N1 . . 0.2(2) no
Zn1 N3 C2 N1 . . -176.47(12) no
N2 N1 C2 N3 . . -0.5(2) no
C5 N1 C2 N3 . . -174.96(16) no
N4 N5 C3 N6 . . 0.0(2) no
C4 N6 C3 N5 . . -0.1(2) no
Zn1 N6 C3 N5 2_667 . 174.41(12) no
N5 N4 C4 N6 . . -0.1(2) no
C6 N4 C4 N6 . . 179.66(16) no
C3 N6 C4 N4 . . 0.1(2) no
Zn1 N6 C4 N4 2_667 . -174.27(11) no
C2 N1 C5 C6 . . 97.0(2) no
N2 N1 C5 C6 . . -77.0(2) no
C4 N4 C6 C5 . . 114.3(2) no
N5 N4 C6 C5 . . -65.9(2) no
N1 C5 C6 N4 . . -62.6(2) no
